data_4335291
loop_
_publ_author_name
'Ellen M. Matson'
'Stacey R. Opperwall'
'Phillip E. Fanwick'
'Suzanne C. Bart'

_publ_contact_author_address
;    Department of Chemistry
     Purdue University
     560 Oval Dr.
     W. Lafayette
     IN 47907-2084
     USA
;
_publ_contact_author_email pfanwick@purdue.edu
_publ_contact_author_fax 1(765)4940239
_publ_contact_author_name 'Fanwick, Phillip E.'
_publ_contact_author_phone 1(765)4944572
_publ_section_title
;
 "Oxidative Addition" of Halogens to Uranium(IV) Bis(amidophenolate)
 Complexes
;
_journal_name_full 'Inorganic Chemistry'
_journal_page_first 7295
_journal_page_last 7304
_journal_paper_doi 10.1021/ic4009812
_journal_volume 52
_journal_year 2013
_chemical_formula_moiety 'C60 H90 N2 O4 U1'
_chemical_formula_sum 'C60 H90 N2 O4 U'
_chemical_formula_weight 1141.43
_chemical_name_systematic ' ?'
_space_group_IT_number 2
_symmetry_cell_setting triclinic
_symmetry_space_group_name_Hall '-P 1'
_symmetry_space_group_name_H-M 'P -1'
_cell_angle_alpha 109.550(3)
_cell_angle_beta 91.957(2)
_cell_angle_gamma 102.413(3)
_cell_formula_units_Z 2
_cell_length_a 12.1917(3)
_cell_length_b 15.9335(8)
_cell_length_c 18.8033(7)
_cell_measurement_reflns_used 75651
_cell_measurement_temperature 150.00(2)
_cell_measurement_theta_max 72
_cell_measurement_theta_min 3
_cell_volume 3339.2(2)
_computing_cell_refinement 'DENZO/SCALEPACK (Otwinowski & Minor, 1996)'
_computing_data_collection 'Collect (Nonius, 1998)'
_computing_data_reduction 'DENZO/SCALEPACK (Otwinowski & Minor, 1996)'
_computing_molecular_graphics
;
    ORTEP (Johnson, 1976)
    PLATON (Spek, 2003)
;
_computing_publication_material 'SHELX97(Sheldrick, 2008) and local programs'
_computing_structure_refinement 'SHELX97 (Sheldrick, 2008)'
_computing_structure_solution
;
 PATTY (DIRDIF, Beurskins, 2008)
;
_diffrn_ambient_temperature 150.00(2)
_diffrn_measured_fraction_theta_full 0.9290
_diffrn_measured_fraction_theta_max 0.9290
_diffrn_measurement_device_type Nonius_KappaCCD
_diffrn_measurement_method \w
_diffrn_radiation_monochromator 'graphite 002'
_diffrn_radiation_type CU-K\a
_diffrn_radiation_wavelength 1.54184
_diffrn_reflns_av_R_equivalents 0.0690
_diffrn_reflns_av_sigmaI/netI 0.0227
_diffrn_reflns_limit_h_max 14
_diffrn_reflns_limit_h_min 0
_diffrn_reflns_limit_k_max 19
_diffrn_reflns_limit_k_min -19
_diffrn_reflns_limit_l_max 22
_diffrn_reflns_limit_l_min -23
_diffrn_reflns_number 75651
_diffrn_reflns_theta_full 72.3
_diffrn_reflns_theta_max 72.28
_diffrn_reflns_theta_min 2.51
_diffrn_standards_number 0
_exptl_absorpt_coefficient_mu 7.128
_exptl_absorpt_correction_T_max 0.5654
_exptl_absorpt_correction_T_min 0.2462
_exptl_absorpt_correction_type multi-scan
_exptl_absorpt_process_details 'SCALEPACK (Otwinowski & Minor, 1997)'
_exptl_crystal_colour brown
_exptl_crystal_density_diffrn 1.135
_exptl_crystal_description needle
_exptl_crystal_F_000 1176
_exptl_crystal_size_max 0.20
_exptl_crystal_size_mid 0.12
_exptl_crystal_size_min 0.08
_platon_squeeze_details '                                                                       '
_refine_diff_density_max 1.41
_refine_diff_density_min -0.98
_refine_ls_extinction_method none
_refine_ls_goodness_of_fit_ref 1.077
_refine_ls_hydrogen_treatment constr
_refine_ls_matrix_type full
_refine_ls_number_parameters 665
_refine_ls_number_reflns 12240
_refine_ls_number_restraints 28
_refine_ls_R_factor_all 0.037
_refine_ls_R_factor_gt 0.036
_refine_ls_shift/su_max 0.001
_refine_ls_structure_factor_coef Fsqd
_refine_ls_weighting_details '1/[\s^2^(Fo^2^)+(0.0660P)^2^+2.5613P] where P=(Fo^2^+2Fc^2^)/3  '
_refine_ls_weighting_scheme calc
_refine_ls_wR_factor_gt 0.097
_refine_ls_wR_factor_ref 0.099
_reflns_number_gt 11920
_reflns_number_total 12240
_reflns_threshold_expression >2.0\s(I)
_cod_data_source_file ic4009812_si_004_3.cif
_cod_data_source_block EMM43
_cod_original_formula_sum 'C60 H90 N2 O4 U1'
_cod_database_code 4335291

loop_
_symmetry_equiv_pos_as_xyz
'x, y, z'
'-x, -y, -z'

loop_
_atom_site_label
_atom_site_fract_x
_atom_site_fract_y
_atom_site_fract_z
_atom_site_U_iso_or_equiv
_atom_site_adp_type
_atom_site_occupancy
_atom_site_symmetry_multiplicity
_atom_site_calc_flag
_atom_site_refinement_flags
_atom_site_disorder_assembly
_atom_site_disorder_group
U1 0.037863(9) 0.269283(7) 0.241108(6) 0.04422(6) Uani 1 1 d . . .
O11 0.1594(2) 0.39046(18) 0.31467(16) 0.0490(6) Uani 1 1 d . . .
O31 0.1628(2) 0.23694(19) 0.16464(16) 0.0496(6) Uani 1 1 d . . .
O51 -0.0602(3) 0.2829(2) 0.35650(18) 0.0634(8) Uani 1 1 d . . .
O61 -0.0983(3) 0.1706(2) 0.12589(17) 0.0564(7) Uani 1 1 d . . .
N21 -0.0010(3) 0.3990(2) 0.22819(19) 0.0461(7) Uani 1 1 d . . .
N41 0.1113(3) 0.1538(2) 0.25807(19) 0.0472(7) Uani 1 1 d . . .
C11 0.1628(3) 0.4772(3) 0.3164(2) 0.0488(9) Uani 1 1 d . . .
C12 0.2488(3) 0.5542(3) 0.3554(2) 0.0519(9) Uani 1 1 d . . .
C13 0.2366(4) 0.6386(3) 0.3527(2) 0.0562(10) Uani 1 1 d . . .
C14 0.1439(4) 0.6483(3) 0.3135(3) 0.0586(11) Uani 1 1 d . . .
C15 0.0608(4) 0.5691(3) 0.2724(2) 0.0556(9) Uani 1 1 d . . .
C16 0.0706(3) 0.4836(3) 0.2712(2) 0.0483(8) Uani 1 1 d . . .
C17 0.3532(4) 0.5452(3) 0.3975(3) 0.0635(11) Uani 1 1 d . . .
C18 0.1292(5) 0.7412(3) 0.3125(3) 0.0751(14) Uani 1 1 d . . .
C21 -0.0906(3) 0.4009(3) 0.1768(2) 0.0500(9) Uani 1 1 d . . .
C22 -0.0739(4) 0.3883(4) 0.1009(3) 0.0603(11) Uani 1 1 d . . .
C23 -0.1630(5) 0.3890(4) 0.0526(3) 0.0745(14) Uani 1 1 d . . .
C24 -0.2637(5) 0.4040(5) 0.0794(4) 0.0866(18) Uani 1 1 d . . .
C25 -0.2799(4) 0.4160(4) 0.1540(4) 0.0767(14) Uani 1 1 d . . .
C26 -0.1943(4) 0.4137(3) 0.2036(3) 0.0613(11) Uani 1 1 d . . .
C27 0.0372(4) 0.3734(4) 0.0698(3) 0.0662(12) Uani 1 1 d . . .
C28 -0.2153(4) 0.4264(4) 0.2855(3) 0.0737(14) Uani 1 1 d . . .
C31 0.2325(3) 0.1824(3) 0.1690(2) 0.0471(8) Uani 1 1 d . . .
C32 0.3283(4) 0.1748(3) 0.1307(2) 0.0524(9) Uani 1 1 d . . .
C33 0.3897(4) 0.1144(3) 0.1406(3) 0.0580(10) Uani 1 1 d . . .
C34 0.3594(4) 0.0615(3) 0.1861(3) 0.0600(11) Uani 1 1 d . B .
C35 0.2630(4) 0.0701(3) 0.2238(3) 0.0539(9) Uani 1 1 d . . .
C36 0.2018(3) 0.1324(3) 0.2179(2) 0.0458(8) Uani 1 1 d . . .
C37 0.3639(4) 0.2327(3) 0.0808(3) 0.0560(10) Uani 1 1 d . . .
C38 0.4341(5) 0.0014(4) 0.2007(4) 0.0848(18) Uani 1 1 d D . .
C41 0.0760(3) 0.1062(3) 0.3088(2) 0.0488(9) Uani 1 1 d . . .
C42 0.1272(4) 0.1393(4) 0.3848(3) 0.0601(11) Uani 1 1 d . B .
C43 0.0851(6) 0.0926(4) 0.4324(3) 0.0793(15) Uani 1 1 d . . .
C44 -0.0035(7) 0.0163(4) 0.4073(3) 0.099(2) Uani 1 1 d . . .
C45 -0.0509(6) -0.0165(4) 0.3336(3) 0.0857(18) Uani 1 1 d . . .
C46 -0.0128(4) 0.0276(3) 0.2833(2) 0.0557(10) Uani 1 1 d . . .
C47 0.2228(5) 0.2244(5) 0.4151(3) 0.096(2) Uani 1 1 d D . .
C48 -0.0696(4) -0.0110(3) 0.2021(3) 0.0622(11) Uani 1 1 d . . .
C52 -0.1438(5) 0.2135(4) 0.3731(4) 0.0774(15) Uani 1 1 d . . .
C53 -0.1809(7) 0.2640(6) 0.4473(4) 0.104(2) Uani 1 1 d . . .
C54 -0.0817(6) 0.3428(6) 0.4882(4) 0.096(2) Uani 1 1 d . . .
C55 -0.0334(5) 0.3692(4) 0.4249(3) 0.0719(13) Uani 1 1 d . . .
C62 -0.0642(5) 0.1105(4) 0.0565(3) 0.0654(11) Uani 1 1 d . . .
C63 -0.1675(6) 0.0744(5) -0.0002(4) 0.100(2) Uani 1 1 d . . .
C64 -0.2646(6) 0.0851(5) 0.0427(4) 0.097(2) Uani 1 1 d . . .
C65 -0.2190(4) 0.1648(3) 0.1137(3) 0.0648(11) Uani 1 1 d . . .
C171 0.4398(5) 0.6369(4) 0.4323(4) 0.0892(18) Uani 1 1 d . . .
C172 0.4119(5) 0.4786(5) 0.3412(4) 0.0829(17) Uani 1 1 d . . .
C173 0.3184(5) 0.5088(4) 0.4607(3) 0.0758(14) Uani 1 1 d . . .
C181 0.2279(7) 0.8202(4) 0.3560(4) 0.103(2) Uani 1 1 d . . .
C182 0.0223(7) 0.7601(4) 0.3475(5) 0.105(2) Uani 1 1 d . . .
C183 0.1196(7) 0.7389(5) 0.2305(4) 0.101(2) Uani 1 1 d . . .
C271 0.1234(6) 0.4624(5) 0.0870(4) 0.0920(18) Uani 1 1 d . . .
C272 0.0228(7) 0.3178(5) -0.0156(4) 0.0924(18) Uani 1 1 d . . .
C281 -0.2378(8) 0.5210(5) 0.3280(5) 0.129(3) Uani 1 1 d . . .
C282 -0.3120(7) 0.3517(5) 0.2898(4) 0.0887(18) Uani 1 1 d . . .
C371 0.2710(5) 0.2095(4) 0.0163(3) 0.0748(14) Uani 1 1 d . . .
C372 0.3859(4) 0.3351(3) 0.1292(3) 0.0636(11) Uani 1 1 d . . .
C373 0.4724(5) 0.2158(4) 0.0454(3) 0.0741(14) Uani 1 1 d . . .
C38A 0.5417(8) 0.0726(7) 0.2610(6) 0.081(3) Uani 0.622(13) 1 d PD B 1
C38B 0.4754(19) 0.0269(17) 0.2820(8) 0.113(8) Uani 0.378(13) 1 d PD B 2
C39A 0.4836(14) -0.0488(10) 0.1311(8) 0.081(4) Uani 0.622(13) 1 d PD B 1
C39B 0.5213(19) -0.0103(15) 0.1420(14) 0.081(7) Uani 0.378(13) 1 d PD B 2
C40A 0.3885(10) -0.0548(8) 0.2502(7) 0.087(3) Uani 0.622(13) 1 d PD B 1
C40B 0.3485(11) -0.1003(9) 0.1656(13) 0.107(8) Uani 0.378(13) 1 d PD B 2
C42A 0.3293(11) 0.1809(14) 0.4243(11) 0.172(12) Uani 0.622(13) 1 d PD B 1
C42B 0.3406(11) 0.2300(15) 0.3948(9) 0.072(4) Uani 0.378(13) 1 d PD B 2
C471 0.2202(5) 0.2858(4) 0.4946(4) 0.0831(15) Uani 1 1 d . B .
C481 -0.1963(6) -0.0333(6) 0.1967(4) 0.099(2) Uani 1 1 d . . .
C482 -0.0288(5) -0.0939(5) 0.1557(3) 0.0878(19) Uani 1 1 d . . .
H13 0.2946 0.6919 0.3789 0.067 Uiso 1 1 calc R . .
H15 -0.0030 0.5740 0.2450 0.067 Uiso 1 1 calc R . .
H23 -0.1542 0.3792 0.0006 0.089 Uiso 1 1 calc R . .
H24 -0.3226 0.4059 0.0460 0.104 Uiso 1 1 calc R . .
H25 -0.3498 0.4260 0.1716 0.092 Uiso 1 1 calc R . .
H27 0.0680 0.3373 0.0966 0.079 Uiso 1 1 calc R . .
H28 -0.1456 0.4221 0.3122 0.088 Uiso 1 1 calc R . .
H33 0.4553 0.1090 0.1152 0.070 Uiso 1 1 calc R . .
H35 0.2392 0.0331 0.2536 0.065 Uiso 1 1 calc R . .
H43 0.1186 0.1140 0.4836 0.095 Uiso 1 1 calc R . .
H44 -0.0317 -0.0137 0.4413 0.119 Uiso 1 1 calc R . .
H45 -0.1109 -0.0702 0.3163 0.103 Uiso 1 1 calc R . .
H47 0.2341 0.2590 0.3792 0.116 Uiso 1 1 calc R A 1
H48 -0.0460 0.0374 0.1791 0.075 Uiso 1 1 calc R . .
H17A 0.4042 0.6819 0.4665 0.134 Uiso 1 1 calc R . .
H17B 0.4676 0.6586 0.3917 0.134 Uiso 1 1 calc R . .
H17C 0.5031 0.6291 0.4609 0.134 Uiso 1 1 calc R . .
H17D 0.4787 0.4731 0.3682 0.124 Uiso 1 1 calc R . .
H17E 0.4349 0.5023 0.3008 0.124 Uiso 1 1 calc R . .
H17F 0.3592 0.4182 0.3190 0.124 Uiso 1 1 calc R . .
H17G 0.3851 0.5011 0.4860 0.114 Uiso 1 1 calc R . .
H17H 0.2633 0.4495 0.4390 0.114 Uiso 1 1 calc R . .
H17I 0.2842 0.5524 0.4977 0.114 Uiso 1 1 calc R . .
H18A 0.2135 0.8777 0.3545 0.154 Uiso 1 1 calc R . .
H18B 0.2970 0.8104 0.3328 0.154 Uiso 1 1 calc R . .
H18C 0.2372 0.8234 0.4089 0.154 Uiso 1 1 calc R . .
H18D 0.0143 0.8206 0.3489 0.157 Uiso 1 1 calc R . .
H18E 0.0273 0.7591 0.3993 0.157 Uiso 1 1 calc R . .
H18F -0.0435 0.7129 0.3169 0.157 Uiso 1 1 calc R . .
H18G 0.0525 0.6918 0.2015 0.151 Uiso 1 1 calc R . .
H18H 0.1872 0.7244 0.2074 0.151 Uiso 1 1 calc R . .
H18I 0.1130 0.7989 0.2300 0.151 Uiso 1 1 calc R . .
H27A 0.1941 0.4501 0.0677 0.138 Uiso 1 1 calc R . .
H27B 0.1370 0.4948 0.1421 0.138 Uiso 1 1 calc R . .
H27C 0.0953 0.5003 0.0625 0.138 Uiso 1 1 calc R . .
H27D 0.0022 0.3546 -0.0442 0.139 Uiso 1 1 calc R . .
H27E -0.0370 0.2616 -0.0267 0.139 Uiso 1 1 calc R . .
H27F 0.0940 0.3017 -0.0303 0.139 Uiso 1 1 calc R . .
H28A -0.1824 0.5686 0.3176 0.193 Uiso 1 1 calc R . .
H28B -0.2311 0.5325 0.3828 0.193 Uiso 1 1 calc R . .
H28C -0.3142 0.5219 0.3108 0.193 Uiso 1 1 calc R . .
H28D -0.3802 0.3509 0.2602 0.133 Uiso 1 1 calc R . .
H28E -0.3257 0.3635 0.3429 0.133 Uiso 1 1 calc R . .
H28F -0.2927 0.2922 0.2690 0.133 Uiso 1 1 calc R . .
H37A 0.2578 0.1445 -0.0153 0.112 Uiso 1 1 calc R . .
H37B 0.2942 0.2474 -0.0148 0.112 Uiso 1 1 calc R . .
H37C 0.2013 0.2217 0.0374 0.112 Uiso 1 1 calc R . .
H37D 0.3157 0.3488 0.1485 0.095 Uiso 1 1 calc R . .
H37E 0.4126 0.3721 0.0980 0.095 Uiso 1 1 calc R . .
H37F 0.4434 0.3498 0.1720 0.095 Uiso 1 1 calc R . .
H37G 0.5331 0.2281 0.0857 0.111 Uiso 1 1 calc R . .
H37H 0.4947 0.2567 0.0166 0.111 Uiso 1 1 calc R . .
H37I 0.4587 0.1519 0.0112 0.111 Uiso 1 1 calc R . .
H38A 0.5869 0.0378 0.2783 0.121 Uiso 0.622(13) 1 calc PR B 1
H38B 0.5138 0.1128 0.3047 0.121 Uiso 0.622(13) 1 calc PR B 1
H38C 0.5886 0.1099 0.2360 0.121 Uiso 0.622(13) 1 calc PR B 1
H38D 0.5564 0.0294 0.2872 0.169 Uiso 0.378(13) 1 calc PR B 2
H38E 0.4344 -0.0191 0.3017 0.169 Uiso 0.378(13) 1 calc PR B 2
H38F 0.4628 0.0871 0.3108 0.169 Uiso 0.378(13) 1 calc PR B 2
H39A 0.4232 -0.0960 0.0947 0.121 Uiso 0.622(13) 1 calc PR B 1
H39B 0.5395 -0.0777 0.1458 0.121 Uiso 0.622(13) 1 calc PR B 1
H39C 0.5203 -0.0052 0.1077 0.121 Uiso 0.622(13) 1 calc PR B 1
H39D 0.5605 -0.0566 0.1455 0.121 Uiso 0.378(13) 1 calc PR B 2
H39E 0.5765 0.0484 0.1527 0.121 Uiso 0.378(13) 1 calc PR B 2
H39F 0.4820 -0.0300 0.0907 0.121 Uiso 0.378(13) 1 calc PR B 2
H40A 0.3182 -0.0997 0.2240 0.130 Uiso 0.622(13) 1 calc PR B 1
H40B 0.3735 -0.0137 0.2988 0.130 Uiso 0.622(13) 1 calc PR B 1
H40C 0.4445 -0.0869 0.2594 0.130 Uiso 0.622(13) 1 calc PR B 1
H40D 0.3361 -0.1187 0.1102 0.160 Uiso 0.378(13) 1 calc PR B 2
H40E 0.2761 -0.0987 0.1865 0.160 Uiso 0.378(13) 1 calc PR B 2
H40F 0.3819 -0.1445 0.1790 0.160 Uiso 0.378(13) 1 calc PR B 2
H42A 0.3999 0.2282 0.4341 0.258 Uiso 0.622(13) 1 calc PR B 1
H42B 0.3299 0.1299 0.3775 0.258 Uiso 0.622(13) 1 calc PR B 1
H42C 0.3221 0.1585 0.4669 0.258 Uiso 0.622(13) 1 calc PR B 1
H42D 0.3830 0.2944 0.4130 0.108 Uiso 0.378(13) 1 calc PR B 2
H42E 0.3388 0.2039 0.3394 0.108 Uiso 0.378(13) 1 calc PR B 2
H42F 0.3774 0.1955 0.4185 0.108 Uiso 0.378(13) 1 calc PR B 2
H47A 0.2339 0.2548 0.5300 0.125 Uiso 1 1 calc R . .
H47B 0.1459 0.3001 0.4997 0.125 Uiso 1 1 calc R . .
H47C 0.2789 0.3427 0.5064 0.125 Uiso 1 1 calc R . .
H48A -0.2232 -0.0868 0.2116 0.149 Uiso 1 1 calc R . .
H48B -0.2278 -0.0469 0.1443 0.149 Uiso 1 1 calc R . .
H48C -0.2207 0.0193 0.2306 0.149 Uiso 1 1 calc R . .
H48D 0.0541 -0.0782 0.1605 0.132 Uiso 1 1 calc R . .
H48E -0.0586 -0.1128 0.1022 0.132 Uiso 1 1 calc R . .
H48F -0.0553 -0.1445 0.1743 0.132 Uiso 1 1 calc R . .
H52A -0.1099 0.1640 0.3775 0.093 Uiso 1 1 calc R . .
H52B -0.2085 0.1861 0.3326 0.093 Uiso 1 1 calc R . .
H53A -0.2006 0.2233 0.4772 0.124 Uiso 1 1 calc R . .
H53B -0.2477 0.2868 0.4387 0.124 Uiso 1 1 calc R . .
H54A -0.1065 0.3940 0.5251 0.115 Uiso 1 1 calc R . .
H54B -0.0264 0.3232 0.5151 0.115 Uiso 1 1 calc R . .
H55A 0.0494 0.3943 0.4369 0.086 Uiso 1 1 calc R . .
H55B -0.0680 0.4161 0.4159 0.086 Uiso 1 1 calc R . .
H62A -0.0394 0.0597 0.0661 0.078 Uiso 1 1 calc R . .
H62B -0.0015 0.1455 0.0380 0.078 Uiso 1 1 calc R . .
H63A -0.1629 0.1092 -0.0352 0.120 Uiso 1 1 calc R . .
H63B -0.1746 0.0089 -0.0304 0.120 Uiso 1 1 calc R . .
H64A -0.2961 0.0292 0.0544 0.117 Uiso 1 1 calc R . .
H64B -0.3247 0.0974 0.0137 0.117 Uiso 1 1 calc R . .
H65A -0.2313 0.2219 0.1082 0.078 Uiso 1 1 calc R . .
H65B -0.2570 0.1555 0.1571 0.078 Uiso 1 1 calc R . .

loop_
_atom_site_aniso_label
_atom_site_aniso_U_11
_atom_site_aniso_U_22
_atom_site_aniso_U_33
_atom_site_aniso_U_12
_atom_site_aniso_U_13
_atom_site_aniso_U_23
U1 0.04343(9) 0.04604(9) 0.03909(9) 0.01217(6) 0.00260(6) 0.00898(7)
O11 0.0435(13) 0.0446(14) 0.0495(15) 0.0075(11) -0.0057(12) 0.0075(12)
O31 0.0463(14) 0.0557(15) 0.0475(15) 0.0157(12) 0.0094(12) 0.0165(13)
O51 0.080(2) 0.0575(17) 0.0542(17) 0.0218(16) 0.0192(16) 0.0169(14)
O61 0.0557(16) 0.0539(16) 0.0497(16) 0.0105(13) -0.0012(13) 0.0078(13)
N21 0.0419(16) 0.0450(17) 0.0446(17) 0.0061(14) -0.0073(14) 0.0107(15)
N41 0.0454(17) 0.0575(19) 0.0417(16) 0.0187(15) 0.0073(14) 0.0170(15)
C11 0.047(2) 0.054(2) 0.0417(19) 0.0138(18) 0.0047(17) 0.0114(18)
C12 0.044(2) 0.058(2) 0.042(2) 0.0047(18) 0.0025(17) 0.0068(18)
C13 0.055(2) 0.052(2) 0.047(2) -0.0028(19) 0.0021(19) 0.0097(19)
C14 0.067(3) 0.051(2) 0.053(2) 0.004(2) 0.003(2) 0.020(2)
C15 0.059(2) 0.052(2) 0.051(2) 0.008(2) -0.001(2) 0.016(2)
C16 0.046(2) 0.050(2) 0.047(2) 0.0069(17) 0.0060(17) 0.0163(18)
C17 0.050(2) 0.063(3) 0.054(2) 0.011(2) -0.008(2) -0.006(2)
C18 0.092(4) 0.054(3) 0.074(3) 0.002(3) -0.003(3) 0.027(3)
C21 0.048(2) 0.045(2) 0.052(2) 0.0053(17) -0.0084(18) 0.0158(18)
C22 0.062(3) 0.060(3) 0.059(3) 0.006(2) -0.006(2) 0.028(2)
C23 0.068(3) 0.092(4) 0.068(3) 0.005(3) -0.011(3) 0.044(3)
C24 0.066(3) 0.114(5) 0.089(4) 0.006(3) -0.018(3) 0.059(4)
C25 0.051(2) 0.094(4) 0.093(4) 0.015(3) -0.007(3) 0.047(3)
C26 0.052(2) 0.064(3) 0.066(3) 0.014(2) -0.002(2) 0.021(2)
C27 0.072(3) 0.079(3) 0.057(3) 0.020(3) 0.009(2) 0.036(2)
C28 0.055(3) 0.100(4) 0.067(3) 0.032(3) 0.008(2) 0.022(3)
C31 0.0435(19) 0.0444(19) 0.0428(19) 0.0059(16) 0.0015(16) 0.0050(17)
C32 0.050(2) 0.050(2) 0.049(2) 0.0078(18) 0.0072(18) 0.0083(18)
C33 0.048(2) 0.053(2) 0.065(3) 0.0128(19) 0.016(2) 0.010(2)
C34 0.049(2) 0.054(2) 0.075(3) 0.0160(19) 0.012(2) 0.018(2)
C35 0.048(2) 0.055(2) 0.056(2) 0.0125(19) 0.0073(19) 0.015(2)
C36 0.0432(19) 0.047(2) 0.0398(19) 0.0107(16) 0.0011(16) 0.0059(16)
C37 0.054(2) 0.053(2) 0.053(2) 0.0073(19) 0.0126(19) 0.0115(19)
C38 0.075(3) 0.091(4) 0.119(5) 0.048(3) 0.046(3) 0.055(4)
C41 0.053(2) 0.058(2) 0.0398(19) 0.0236(19) 0.0065(17) 0.0162(18)
C42 0.060(3) 0.075(3) 0.045(2) 0.020(2) 0.002(2) 0.019(2)
C43 0.107(4) 0.088(4) 0.042(2) 0.019(3) -0.006(3) 0.025(3)
C44 0.158(7) 0.074(4) 0.052(3) -0.009(4) -0.011(4) 0.028(3)
C45 0.128(5) 0.060(3) 0.059(3) -0.004(3) -0.003(3) 0.026(3)
C46 0.075(3) 0.048(2) 0.044(2) 0.016(2) 0.002(2) 0.0156(18)
C47 0.078(4) 0.133(6) 0.053(3) -0.020(4) -0.012(3) 0.029(3)
C48 0.079(3) 0.048(2) 0.048(2) 0.002(2) -0.007(2) 0.0134(19)
C52 0.086(4) 0.074(3) 0.089(4) 0.031(3) 0.041(3) 0.040(3)
C53 0.125(6) 0.113(5) 0.095(5) 0.048(5) 0.059(5) 0.047(4)
C54 0.101(5) 0.127(6) 0.063(3) 0.041(4) 0.030(3) 0.026(4)
C55 0.085(3) 0.076(3) 0.054(3) 0.033(3) 0.013(3) 0.013(2)
C62 0.073(3) 0.069(3) 0.048(2) 0.017(2) 0.009(2) 0.013(2)
C63 0.081(4) 0.104(5) 0.067(4) -0.012(4) 0.001(3) -0.008(3)
C64 0.078(4) 0.106(5) 0.073(4) 0.015(4) -0.014(3) -0.007(4)
C65 0.050(2) 0.066(3) 0.068(3) 0.011(2) -0.004(2) 0.014(2)
C171 0.054(3) 0.081(4) 0.097(4) 0.004(3) -0.018(3) -0.004(3)
C172 0.050(3) 0.093(4) 0.077(4) 0.020(3) -0.005(3) -0.008(3)
C173 0.075(3) 0.079(3) 0.063(3) 0.021(3) -0.021(3) 0.011(3)
C181 0.140(6) 0.053(3) 0.100(5) -0.010(3) -0.026(4) 0.030(3)
C182 0.119(5) 0.064(3) 0.144(7) 0.035(4) 0.023(5) 0.044(4)
C183 0.141(6) 0.079(4) 0.085(4) 0.004(4) -0.011(4) 0.049(3)
C271 0.082(4) 0.098(4) 0.083(4) 0.002(3) 0.027(3) 0.026(3)
C272 0.120(5) 0.083(4) 0.070(4) 0.024(4) 0.009(4) 0.021(3)
C281 0.129(7) 0.095(5) 0.124(7) 0.002(5) 0.059(6) 0.001(5)
C282 0.117(5) 0.085(4) 0.079(4) 0.037(4) 0.025(4) 0.039(3)
C371 0.079(3) 0.085(4) 0.052(3) 0.006(3) 0.007(2) 0.021(3)
C372 0.060(3) 0.056(2) 0.070(3) 0.009(2) 0.019(2) 0.018(2)
C373 0.071(3) 0.072(3) 0.077(3) 0.016(3) 0.033(3) 0.021(3)
C38A 0.076(6) 0.089(7) 0.078(6) 0.037(5) -0.007(5) 0.021(5)
C38B 0.111(16) 0.15(2) 0.132(18) 0.080(17) 0.051(14) 0.082(16)
C39A 0.090(10) 0.078(9) 0.075(7) 0.052(8) 0.005(7) 0.008(7)
C39B 0.065(12) 0.061(12) 0.096(14) 0.028(10) -0.001(11) -0.007(11)
C40A 0.097(7) 0.099(7) 0.097(8) 0.056(6) 0.033(6) 0.054(6)
C40B 0.074(10) 0.109(13) 0.20(2) 0.059(10) 0.053(12) 0.102(16)
C42A 0.064(7) 0.20(2) 0.128(14) 0.015(10) -0.017(8) -0.092(14)
C42B 0.058(8) 0.102(12) 0.049(7) 0.013(8) 0.002(6) 0.022(8)
C471 0.072(3) 0.069(3) 0.095(4) 0.017(3) -0.001(3) 0.011(3)
C481 0.085(4) 0.123(6) 0.067(3) 0.045(4) -0.013(3) -0.007(4)
C482 0.070(3) 0.109(5) 0.052(3) 0.020(3) -0.001(3) -0.011(3)

loop_
_atom_type_symbol
_atom_type_description
_atom_type_scat_dispersion_real
_atom_type_scat_dispersion_imag
_atom_type_scat_source
C C 0.0181 0.0091 'International Tables Vol C Tables 4.2.6.8 and 6.1.1.4'
H H 0.0000 0.0000 'International Tables Vol C Tables 4.2.6.8 and 6.1.1.4'
N N 0.0311 0.0180 'International Tables Vol C Tables 4.2.6.8 and 6.1.1.4'
O O 0.0492 0.0322 'International Tables Vol C Tables 4.2.6.8 and 6.1.1.4'
U U -4.3638 13.4090 'International Tables Vol C Tables 4.2.6.8 and 6.1.1.4'

loop_
_geom_angle_atom_site_label_1
_geom_angle_atom_site_label_2
_geom_angle_atom_site_label_3
_geom_angle
O31 U1 O11 90.31(11)
O31 U1 N21 104.30(11)
O11 U1 N21 69.74(11)
O31 U1 N41 69.46(11)
O11 U1 N41 101.31(11)
N21 U1 N41 169.48(12)
O31 U1 O51 157.72(12)
O11 U1 O51 84.46(11)
N21 U1 O51 94.19(11)
N41 U1 O51 90.31(11)
O31 U1 O61 83.33(10)
O11 U1 O61 156.96(11)
N21 U1 O61 90.35(11)
N41 U1 O61 97.14(11)
O51 U1 O61 109.25(11)
C11 O11 U1 124.1(2)
C31 O31 U1 124.0(2)
C52 O51 C55 108.7(4)
C52 O51 U1 129.2(3)
C55 O51 U1 122.0(3)
C65 O61 C62 108.9(4)
C65 O61 U1 127.9(3)
C62 O61 U1 123.1(3)
C16 N21 C21 116.4(3)
C16 N21 U1 117.7(2)
C21 N21 U1 125.8(3)
C36 N41 C41 117.4(3)
C36 N41 U1 116.8(2)
C41 N41 U1 125.7(2)
O11 C11 C12 124.9(4)
O11 C11 C16 114.1(4)
C12 C11 C16 120.9(4)
C11 C12 C13 117.1(4)
C11 C12 C17 120.6(4)
C13 C12 C17 122.3(4)
C14 C13 C12 123.4(4)
C14 C13 H13 118.30
C12 C13 H13 118.30
C13 C14 C15 118.1(4)
C13 C14 C18 123.2(4)
C15 C14 C18 118.7(4)
C16 C15 C14 120.8(4)
C16 C15 H15 119.60
C14 C15 H15 119.60
C15 C16 N21 126.6(4)
C15 C16 C11 119.4(4)
N21 C16 C11 114.0(3)
C173 C17 C171 108.6(5)
C173 C17 C12 110.1(4)
C171 C17 C12 111.9(4)
C173 C17 C172 109.4(5)
C171 C17 C172 107.3(4)
C12 C17 C172 109.6(4)
C181 C18 C182 108.4(6)
C181 C18 C183 107.1(5)
C182 C18 C183 109.6(6)
C181 C18 C14 112.9(5)
C182 C18 C14 109.3(4)
C183 C18 C14 109.5(5)
C22 C21 C26 121.0(4)
C22 C21 N21 119.7(4)
C26 C21 N21 119.2(4)
C23 C22 C21 118.2(5)
C23 C22 C27 119.5(5)
C21 C22 C27 122.3(4)
C24 C23 C22 120.8(5)
C24 C23 H23 119.60
C22 C23 H23 119.60
C25 C24 C23 120.8(5)
C25 C24 H24 119.60
C23 C24 H24 119.60
C24 C25 C26 120.2(5)
C24 C25 H25 119.90
C26 C25 H25 119.90
C25 C26 C21 118.9(5)
C25 C26 C28 118.9(5)
C21 C26 C28 122.2(4)
C271 C27 C22 111.7(5)
C271 C27 C272 110.0(5)
C22 C27 C272 113.4(5)
C271 C27 H27 107.10
C22 C27 H27 107.10
C272 C27 H27 107.10
C282 C28 C26 111.5(5)
C282 C28 C281 109.7(5)
C26 C28 C281 112.4(6)
C282 C28 H28 107.70
C26 C28 H28 107.70
C281 C28 H28 107.70
O31 C31 C32 125.1(4)
O31 C31 C36 114.2(3)
C32 C31 C36 120.7(4)
C33 C32 C31 117.7(4)
C33 C32 C37 122.1(4)
C31 C32 C37 120.2(4)
C32 C33 C34 123.0(4)
C32 C33 H33 118.50
C34 C33 H33 118.50
C33 C34 C35 118.4(4)
C33 C34 C38 121.6(4)
C35 C34 C38 119.8(4)
C36 C35 C34 120.4(4)
C36 C35 H35 119.80
C34 C35 H35 119.80
C35 C36 N41 126.0(4)
C35 C36 C31 119.6(4)
N41 C36 C31 114.3(3)
C371 C37 C32 110.2(4)
C371 C37 C373 107.7(4)
C32 C37 C373 112.1(4)
C371 C37 C372 109.2(4)
C32 C37 C372 109.6(4)
C373 C37 C372 108.0(4)
C38B C38 C39A 129.0(10)
C38B C38 C40A 56.1(11)
C39A C38 C40A 115.7(8)
C38B C38 C34 113.7(8)
C39A C38 C34 113.6(8)
C40A C38 C34 115.8(5)
C38B C38 C39B 118.3(15)
C39A C38 C39B 24.3(8)
C40A C38 C39B 132.1(11)
C34 C38 C39B 109.3(12)
C38B C38 C40B 112.9(13)
C39A C38 C40B 74.9(9)
C40A C38 C40B 57.4(9)
C34 C38 C40B 101.3(6)
C39B C38 C40B 99.2(11)
C38B C38 C38A 42.5(10)
C39A C38 C38A 106.1(8)
C40A C38 C38A 97.7(8)
C34 C38 C38A 105.6(5)
C39B C38 C38A 85.0(11)
C40B C38 C38A 149.7(8)
C46 C41 C42 119.8(4)
C46 C41 N41 119.2(4)
C42 C41 N41 121.0(4)
C43 C42 C41 118.2(5)
C43 C42 C47 120.1(5)
C41 C42 C47 121.7(4)
C44 C43 C42 121.7(5)
C44 C43 H43 119.20
C42 C43 H43 119.20
C45 C44 C43 119.9(5)
C45 C44 H44 120.10
C43 C44 H44 120.10
C44 C45 C46 121.1(6)
C44 C45 H45 119.50
C46 C45 H45 119.50
C45 C46 C41 119.3(4)
C45 C46 C48 118.9(4)
C41 C46 C48 121.8(4)
C42B C47 C471 111.8(8)
C42B C47 C42 124.6(10)
C471 C47 C42 115.8(5)
C42B C47 C42A 40.7(10)
C471 C47 C42A 102.3(7)
C42 C47 C42A 101.4(8)
C42B C47 H47 72.10
C471 C47 H47 112.10
C42 C47 H47 112.10
C42A C47 H47 112.10
C481 C48 C482 110.8(5)
C481 C48 C46 113.3(4)
C482 C48 C46 110.8(4)
C481 C48 H48 107.20
C482 C48 H48 107.20
C46 C48 H48 107.20
O51 C52 C53 104.8(5)
O51 C52 H52A 110.80
C53 C52 H52A 110.80
O51 C52 H52B 110.80
C53 C52 H52B 110.80
H52A C52 H52B 108.90
C52 C53 C54 105.7(5)
C52 C53 H53A 110.60
C54 C53 H53A 110.60
C52 C53 H53B 110.60
C54 C53 H53B 110.60
H53A C53 H53B 108.70
C55 C54 C53 102.4(5)
C55 C54 H54A 111.30
C53 C54 H54A 111.30
C55 C54 H54B 111.30
C53 C54 H54B 111.30
H54A C54 H54B 109.20
C54 C55 O51 105.8(5)
C54 C55 H55A 110.60
O51 C55 H55A 110.60
C54 C55 H55B 110.60
O51 C55 H55B 110.60
H55A C55 H55B 108.70
O61 C62 C63 105.1(4)
O61 C62 H62A 110.70
C63 C62 H62A 110.70
O61 C62 H62B 110.70
C63 C62 H62B 110.70
H62A C62 H62B 108.80
C64 C63 C62 107.0(5)
C64 C63 H63A 110.30
C62 C63 H63A 110.30
C64 C63 H63B 110.30
C62 C63 H63B 110.30
H63A C63 H63B 108.60
C63 C64 C65 104.8(5)
C63 C64 H64A 110.80
C65 C64 H64A 110.80
C63 C64 H64B 110.80
C65 C64 H64B 110.80
H64A C64 H64B 108.90
O61 C65 C64 106.6(4)
O61 C65 H65A 110.40
C64 C65 H65A 110.40
O61 C65 H65B 110.40
C64 C65 H65B 110.40
H65A C65 H65B 108.60
C17 C171 H17A 109.50
C17 C171 H17B 109.50
H17A C171 H17B 109.50
C17 C171 H17C 109.50
H17A C171 H17C 109.50
H17B C171 H17C 109.50
C17 C172 H17D 109.50
C17 C172 H17E 109.50
H17D C172 H17E 109.50
C17 C172 H17F 109.50
H17D C172 H17F 109.50
H17E C172 H17F 109.50
C17 C173 H17G 109.50
C17 C173 H17H 109.50
H17G C173 H17H 109.50
C17 C173 H17I 109.50
H17G C173 H17I 109.50
H17H C173 H17I 109.50
C18 C181 H18A 109.50
C18 C181 H18B 109.50
H18A C181 H18B 109.50
C18 C181 H18C 109.50
H18A C181 H18C 109.50
H18B C181 H18C 109.50
C18 C182 H18D 109.50
C18 C182 H18E 109.50
H18D C182 H18E 109.50
C18 C182 H18F 109.50
H18D C182 H18F 109.50
H18E C182 H18F 109.50
C18 C183 H18G 109.50
C18 C183 H18H 109.50
H18G C183 H18H 109.50
C18 C183 H18I 109.50
H18G C183 H18I 109.50
H18H C183 H18I 109.50
C27 C271 H27A 109.50
C27 C271 H27B 109.50
H27A C271 H27B 109.50
C27 C271 H27C 109.50
H27A C271 H27C 109.50
H27B C271 H27C 109.50
C27 C272 H27D 109.50
C27 C272 H27E 109.50
H27D C272 H27E 109.50
C27 C272 H27F 109.50
H27D C272 H27F 109.50
H27E C272 H27F 109.50
C28 C281 H28A 109.50
C28 C281 H28B 109.50
H28A C281 H28B 109.50
C28 C281 H28C 109.50
H28A C281 H28C 109.50
H28B C281 H28C 109.50
C28 C282 H28D 109.50
C28 C282 H28E 109.50
H28D C282 H28E 109.50
C28 C282 H28F 109.50
H28D C282 H28F 109.50
H28E C282 H28F 109.50
C37 C371 H37A 109.50
C37 C371 H37B 109.50
H37A C371 H37B 109.50
C37 C371 H37C 109.50
H37A C371 H37C 109.50
H37B C371 H37C 109.50
C37 C372 H37D 109.50
C37 C372 H37E 109.50
H37D C372 H37E 109.50
C37 C372 H37F 109.50
H37D C372 H37F 109.50
H37E C372 H37F 109.50
C37 C373 H37G 109.50
C37 C373 H37H 109.50
H37G C373 H37H 109.50
C37 C373 H37I 109.50
H37G C373 H37I 109.50
H37H C373 H37I 109.50
C38 C38A H38A 109.50
C38 C38A H38B 109.50
C38 C38A H38C 109.50
C38 C39A H39A 109.50
C38 C39A H39B 109.50
C38 C39A H39C 109.50
C38 C40A H40A 109.50
C38 C40A H40B 109.50
C38 C40A H40C 109.50
C38 C38B H38D 109.50
C38 C38B H38E 109.50
H38D C38B H38E 109.50
C38 C38B H38F 109.50
H38D C38B H38F 109.50
H38E C38B H38F 109.50
C38 C39B H39D 109.50
C38 C39B H39E 109.50
H39D C39B H39E 109.50
C38 C39B H39F 109.50
H39D C39B H39F 109.50
H39E C39B H39F 109.50
C38 C40B H40D 109.50
C38 C40B H40E 109.50
H40D C40B H40E 109.50
C38 C40B H40F 109.50
H40D C40B H40F 109.50
H40E C40B H40F 109.50
C47 C42A H42A 109.50
C47 C42A H42B 109.50
C47 C42A H42C 109.50
C47 C42B H42D 109.50
C47 C42B H42E 109.50
H42D C42B H42E 109.50
C47 C42B H42F 109.50
H42D C42B H42F 109.50
H42E C42B H42F 109.50
C47 C471 H47A 109.50
C47 C471 H47B 109.50
H47A C471 H47B 109.50
C47 C471 H47C 109.50
H47A C471 H47C 109.50
H47B C471 H47C 109.50
C48 C481 H48A 109.50
C48 C481 H48B 109.50
H48A C481 H48B 109.50
C48 C481 H48C 109.50
H48A C481 H48C 109.50
H48B C481 H48C 109.50
C48 C482 H48D 109.50
C48 C482 H48E 109.50
H48D C482 H48E 109.50
C48 C482 H48F 109.50
H48D C482 H48F 109.50
H48E C482 H48F 109.50

loop_
_geom_bond_atom_site_label_1
_geom_bond_atom_site_label_2
_geom_bond_distance
U1 O31 2.155(3)
U1 O11 2.163(3)
U1 N21 2.304(3)
U1 N41 2.317(3)
U1 O51 2.482(3)
U1 O61 2.505(3)
O11 C11 1.363(5)
O31 C31 1.358(5)
O51 C52 1.458(6)
O51 C55 1.499(6)
O61 C65 1.459(5)
O61 C62 1.472(5)
N21 C16 1.396(6)
N21 C21 1.445(5)
N41 C36 1.397(5)
N41 C41 1.429(5)
C11 C12 1.392(6)
C11 C16 1.428(6)
C12 C13 1.402(6)
C12 C17 1.534(6)
C13 C14 1.393(7)
C13 H13 0.9500
C14 C15 1.400(7)
C14 C18 1.536(7)
C15 C16 1.385(6)
C15 H15 0.9500
C17 C173 1.522(8)
C17 C171 1.525(8)
C17 C172 1.544(7)
C18 C181 1.515(9)
C18 C182 1.522(9)
C18 C183 1.529(8)
C21 C22 1.401(7)
C21 C26 1.407(6)
C22 C23 1.397(7)
C22 C27 1.527(7)
C23 C24 1.381(9)
C23 H23 0.9500
C24 C25 1.377(9)
C24 H24 0.9500
C25 C26 1.392(7)
C25 H25 0.9500
C26 C28 1.521(7)
C27 C271 1.499(8)
C27 C272 1.534(8)
C27 H27 1.0000
C28 C282 1.510(9)
C28 C281 1.540(10)
C28 H28 1.0000
C31 C32 1.398(5)
C31 C36 1.417(6)
C32 C33 1.393(6)
C32 C37 1.535(6)
C33 C34 1.395(7)
C33 H33 0.9500
C34 C35 1.402(6)
C34 C38 1.536(7)
C35 C36 1.394(6)
C35 H35 0.9500
C37 C371 1.522(7)
C37 C373 1.537(6)
C37 C372 1.537(6)
C38 C38B 1.484(14)
C38 C39A 1.508(10)
C38 C40A 1.535(9)
C38 C39B 1.552(14)
C38 C40B 1.630(13)
C38 C38A 1.641(10)
C41 C46 1.397(6)
C41 C42 1.416(6)
C42 C43 1.389(7)
C42 C47 1.511(8)
C43 C44 1.373(9)
C43 H43 0.9500
C44 C45 1.364(8)
C44 H44 0.9500
C45 C46 1.392(7)
C45 H45 0.9500
C46 C48 1.519(6)
C47 C42B 1.490(12)
C47 C471 1.493(9)
C47 C42A 1.627(13)
C47 H47 1.0000
C48 C481 1.500(8)
C48 C482 1.516(8)
C48 H48 1.0000
C52 C53 1.499(8)
C52 H52A 0.9900
C52 H52B 0.9900
C53 C54 1.505(11)
C53 H53A 0.9900
C53 H53B 0.9900
C54 C55 1.490(8)
C54 H54A 0.9900
C54 H54B 0.9900
C55 H55A 0.9900
C55 H55B 0.9900
C62 C63 1.496(9)
C62 H62A 0.9900
C62 H62B 0.9900
C63 C64 1.464(9)
C63 H63A 0.9900
C63 H63B 0.9900
C64 C65 1.487(8)
C64 H64A 0.9900
C64 H64B 0.9900
C65 H65A 0.9900
C65 H65B 0.9900
C171 H17A 0.9800
C171 H17B 0.9800
C171 H17C 0.9800
C172 H17D 0.9800
C172 H17E 0.9800
C172 H17F 0.9800
C173 H17G 0.9800
C173 H17H 0.9800
C173 H17I 0.9800
C181 H18A 0.9800
C181 H18B 0.9800
C181 H18C 0.9800
C182 H18D 0.9800
C182 H18E 0.9800
C182 H18F 0.9800
C183 H18G 0.9800
C183 H18H 0.9800
C183 H18I 0.9800
C271 H27A 0.9800
C271 H27B 0.9800
C271 H27C 0.9800
C272 H27D 0.9800
C272 H27E 0.9800
C272 H27F 0.9800
C281 H28A 0.9800
C281 H28B 0.9800
C281 H28C 0.9800
C282 H28D 0.9800
C282 H28E 0.9800
C282 H28F 0.9800
C371 H37A 0.9800
C371 H37B 0.9800
C371 H37C 0.9800
C372 H37D 0.9800
C372 H37E 0.9800
C372 H37F 0.9800
C373 H37G 0.9800
C373 H37H 0.9800
C373 H37I 0.9800
C38A H38A 0.9800
C38A H38B 0.9800
C38A H38C 0.9800
C39A H39A 0.9800
C39A H39B 0.9800
C39A H39C 0.9800
C40A H40A 0.9800
C40A H40B 0.9800
C40A H40C 0.9800
C38B H38D 0.9800
C38B H38E 0.9800
C38B H38F 0.9800
C39B H39D 0.9800
C39B H39E 0.9800
C39B H39F 0.9800
C40B H40D 0.9800
C40B H40E 0.9800
C40B H40F 0.9800
C42A H42A 0.9800
C42A H42B 0.9800
C42A H42C 0.9800
C42B H42D 0.9800
C42B H42E 0.9800
C42B H42F 0.9800
C471 H47A 0.9800
C471 H47B 0.9800
C471 H47C 0.9800
C481 H48A 0.9800
C481 H48B 0.9800
C481 H48C 0.9800
C482 H48D 0.9800
C482 H48E 0.9800
C482 H48F 0.9800

loop_
_geom_torsion_atom_site_label_1
_geom_torsion_atom_site_label_2
_geom_torsion_atom_site_label_3
_geom_torsion_atom_site_label_4
_geom_torsion
O31 U1 O11 C11 101.0(3)
N21 U1 O11 C11 -4.2(3)
N41 U1 O11 C11 170.1(3)
O51 U1 O11 C11 -100.7(3)
O61 U1 O11 C11 27.5(4)
O11 U1 O31 C31 91.6(3)
N21 U1 O31 C31 160.7(3)
N41 U1 O31 C31 -10.4(3)
O51 U1 O31 C31 15.6(5)
O61 U1 O31 C31 -110.6(3)
O31 U1 O51 C52 -83.0(5)
O11 U1 O51 C52 -160.2(4)
N21 U1 O51 C52 130.7(4)
N41 U1 O51 C52 -58.8(4)
O61 U1 O51 C52 38.8(4)
O31 U1 O51 C55 93.1(4)
O11 U1 O51 C55 16.0(3)
N21 U1 O51 C55 -53.2(3)
N41 U1 O51 C55 117.3(3)
O61 U1 O51 C55 -145.0(3)
O31 U1 O61 C65 -163.7(4)
O11 U1 O61 C65 -88.8(4)
N21 U1 O61 C65 -59.3(3)
N41 U1 O61 C65 128.1(3)
O51 U1 O61 C65 35.2(4)
O31 U1 O61 C62 13.5(3)
O11 U1 O61 C62 88.4(4)
N21 U1 O61 C62 117.8(3)
N41 U1 O61 C62 -54.8(3)
O51 U1 O61 C62 -147.6(3)
O31 U1 N21 C16 -84.2(3)
O11 U1 N21 C16 0.8(3)
N41 U1 N21 C16 -31.8(7)
O51 U1 N21 C16 83.3(3)
O61 U1 N21 C16 -167.4(3)
O31 U1 N21 C21 93.0(3)
O11 U1 N21 C21 177.9(3)
N41 U1 N21 C21 145.3(5)
O51 U1 N21 C21 -99.6(3)
O61 U1 N21 C21 9.7(3)
O31 U1 N41 C36 6.6(3)
O11 U1 N41 C36 -79.5(3)
N21 U1 N41 C36 -48.5(7)
O51 U1 N41 C36 -163.9(3)
O61 U1 N41 C36 86.7(3)
O31 U1 N41 C41 -176.9(4)
O11 U1 N41 C41 97.0(3)
N21 U1 N41 C41 128.1(6)
O51 U1 N41 C41 12.6(3)
O61 U1 N41 C41 -96.8(3)
U1 O11 C11 C12 -170.8(3)
U1 O11 C11 C16 6.7(4)
O11 C11 C12 C13 -178.1(4)
C16 C11 C12 C13 4.4(6)
O11 C11 C12 C17 3.3(6)
C16 C11 C12 C17 -174.1(4)
C11 C12 C13 C14 0.1(6)
C17 C12 C13 C14 178.6(4)
C12 C13 C14 C15 -2.5(7)
C12 C13 C14 C18 178.2(4)
C13 C14 C15 C16 0.3(7)
C18 C14 C15 C16 179.6(4)
C14 C15 C16 N21 -174.7(4)
C14 C15 C16 C11 4.0(6)
C21 N21 C16 C15 3.6(6)
U1 N21 C16 C15 -179.0(3)
C21 N21 C16 C11 -175.2(3)
U1 N21 C16 C11 2.2(4)
O11 C11 C16 C15 175.8(3)
C12 C11 C16 C15 -6.5(6)
O11 C11 C16 N21 -5.4(5)
C12 C11 C16 N21 172.3(3)
C11 C12 C17 C173 -62.5(5)
C13 C12 C17 C173 119.0(5)
C11 C12 C17 C171 176.6(4)
C13 C12 C17 C171 -1.9(6)
C11 C12 C17 C172 57.8(6)
C13 C12 C17 C172 -120.7(5)
C13 C14 C18 C181 2.1(8)
C15 C14 C18 C181 -177.1(5)
C13 C14 C18 C182 -118.5(6)
C15 C14 C18 C182 62.2(7)
C13 C14 C18 C183 121.4(6)
C15 C14 C18 C183 -57.9(7)
C16 N21 C21 C22 93.9(5)
U1 N21 C21 C22 -83.3(5)
C16 N21 C21 C26 -87.4(5)
U1 N21 C21 C26 95.5(4)
C26 C21 C22 C23 0.2(7)
N21 C21 C22 C23 179.0(4)
C26 C21 C22 C27 -179.4(4)
N21 C21 C22 C27 -0.7(7)
C21 C22 C23 C24 1.5(8)
C27 C22 C23 C24 -178.8(5)
C22 C23 C24 C25 -1.7(10)
C23 C24 C25 C26 0.2(10)
C24 C25 C26 C21 1.5(8)
C24 C25 C26 C28 -179.5(6)
C22 C21 C26 C25 -1.7(7)
N21 C21 C26 C25 179.6(4)
C22 C21 C26 C28 179.3(5)
N21 C21 C26 C28 0.5(7)
C23 C22 C27 C271 97.9(6)
C21 C22 C27 C271 -82.4(6)
C23 C22 C27 C272 -27.1(7)
C21 C22 C27 C272 152.5(5)
C25 C26 C28 C282 61.5(7)
C21 C26 C28 C282 -119.4(5)
C25 C26 C28 C281 -62.1(7)
C21 C26 C28 C281 116.9(6)
U1 O31 C31 C32 -166.5(3)
U1 O31 C31 C36 12.5(5)
O31 C31 C32 C33 -179.1(4)
C36 C31 C32 C33 2.0(6)
O31 C31 C32 C37 1.8(6)
C36 C31 C32 C37 -177.1(4)
C31 C32 C33 C34 0.5(7)
C37 C32 C33 C34 179.6(4)
C32 C33 C34 C35 -0.4(7)
C32 C33 C34 C38 -175.1(5)
C33 C34 C35 C36 -2.2(7)
C38 C34 C35 C36 172.6(5)
C34 C35 C36 N41 -173.5(4)
C34 C35 C36 C31 4.7(7)
C41 N41 C36 C35 -1.5(6)
U1 N41 C36 C35 175.3(3)
C41 N41 C36 C31 -179.7(4)
U1 N41 C36 C31 -2.9(5)
O31 C31 C36 C35 176.4(4)
C32 C31 C36 C35 -4.6(6)
O31 C31 C36 N41 -5.2(5)
C32 C31 C36 N41 173.8(4)
C33 C32 C37 C371 119.6(5)
C31 C32 C37 C371 -61.3(5)
C33 C32 C37 C373 -0.3(6)
C31 C32 C37 C373 178.7(4)
C33 C32 C37 C372 -120.2(5)
C31 C32 C37 C372 58.9(5)
C33 C34 C38 C38B 119.1(12)
C35 C34 C38 C38B -55.5(13)
C33 C34 C38 C39A -41.2(10)
C35 C34 C38 C39A 144.2(8)
C33 C34 C38 C40A -178.5(7)
C35 C34 C38 C40A 6.8(9)
C33 C34 C38 C39B -15.4(12)
C35 C34 C38 C39B 169.9(10)
C33 C34 C38 C40B -119.5(9)
C35 C34 C38 C40B 65.9(9)
C33 C34 C38 C38A 74.7(7)
C35 C34 C38 C38A -100.0(6)
C36 N41 C41 C46 -95.0(5)
U1 N41 C41 C46 88.5(4)
C36 N41 C41 C42 87.0(5)
U1 N41 C41 C42 -89.5(4)
C46 C41 C42 C43 -1.3(7)
N41 C41 C42 C43 176.7(4)
C46 C41 C42 C47 -179.5(5)
N41 C41 C42 C47 -1.5(7)
C41 C42 C43 C44 0.1(9)
C47 C42 C43 C44 178.4(7)
C42 C43 C44 C45 1.4(12)
C43 C44 C45 C46 -1.6(12)
C44 C45 C46 C41 0.5(10)
C44 C45 C46 C48 -179.2(6)
C42 C41 C46 C45 1.0(7)
N41 C41 C46 C45 -177.0(5)
C42 C41 C46 C48 -179.4(4)
N41 C41 C46 C48 2.6(6)
C43 C42 C47 C42B 109.4(9)
C41 C42 C47 C42B -72.4(10)
C43 C42 C47 C471 -37.2(9)
C41 C42 C47 C471 141.0(5)
C43 C42 C47 C42A 72.5(10)
C41 C42 C47 C42A -109.2(9)
C45 C46 C48 C481 47.3(7)
C41 C46 C48 C481 -132.3(5)
C45 C46 C48 C482 -77.9(7)
C41 C46 C48 C482 102.5(5)
C55 O51 C52 C53 9.1(6)
U1 O51 C52 C53 -174.3(4)
O51 C52 C53 C54 -28.0(7)
C52 C53 C54 C55 35.8(7)
C53 C54 C55 O51 -29.7(6)
C52 O51 C55 C54 13.2(6)
U1 O51 C55 C54 -163.6(4)
C65 O61 C62 C63 4.6(6)
U1 O61 C62 C63 -173.0(4)
O61 C62 C63 C64 -20.3(7)
C62 C63 C64 C65 27.8(8)
C62 O61 C65 C64 12.4(6)
U1 O61 C65 C64 -170.1(4)
C63 C64 C65 O61 -24.7(8)

loop_
_platon_squeeze_void_nr
_platon_squeeze_void_average_x
_platon_squeeze_void_average_y
_platon_squeeze_void_average_z
_platon_squeeze_void_volume
_platon_squeeze_void_count_electrons
_platon_squeeze_void_content
1 0.500 0.375 0.875 681 127 ' '
